data_4514537
loop_
_publ_author_name
'Kang, Jiajia'
'Ni, Jun'
'Su, Mengmeng'
'Li, Yanqin'
'Zhang, Jianjun'
'Zhou, Huajun'
'Chen, Zhong-Ning'

_publ_section_title
;
 Facile and Equipment-Free Data Encryption and Decryption by
 Self-Encrypting Pt(II) Complex.
;
_journal_issue 14
_journal_name_full 'ACS applied materials &amp; interfaces'
_journal_page_first 13350
_journal_page_last 13358
_journal_paper_doi 10.1021/acsami.8b21221
_journal_volume 11
_journal_year 2019
_chemical_formula_sum 'C75.5 H68 Br4 N4 Pt2 Si4'
_chemical_formula_weight 1853.52
_space_group_IT_number 14
_space_group_name_Hall '-P 2ybc'
_space_group_name_H-M_alt 'P 1 21/c 1'
_symmetry_cell_setting monoclinic
_symmetry_space_group_name_Hall '-P 2ybc'
_symmetry_space_group_name_H-M 'P 1 21/c 1'
_atom_sites_solution_hydrogens geom
_atom_sites_solution_primary direct
_atom_sites_solution_secondary difmap
_audit_creation_method SHELXL-97
_cell_angle_alpha 90.00
_cell_angle_beta 99.0170(10)
_cell_angle_gamma 90.00
_cell_formula_units_Z 4
_cell_length_a 19.9417(3)
_cell_length_b 13.4799(2)
_cell_length_c 27.8170(4)
_cell_measurement_reflns_used 5548
_cell_measurement_temperature 210(2)
_cell_measurement_theta_max 25.34
_cell_measurement_theta_min 2.35
_cell_volume 7385.14(19)
_computing_cell_refinement 'Bruker SMART'
_computing_data_collection 'Bruker SMART'
_computing_data_reduction 'Bruker SAINT'
_computing_molecular_graphics 'Bruker SHELXTL'
_computing_publication_material 'Bruker SHELXTL'
_computing_structure_refinement 'SHELXL-97 (Sheldrick, 1997)'
_computing_structure_solution 'SHELXS-97 (Sheldrick, 1990)'
_diffrn_ambient_temperature 210(2)
_diffrn_measured_fraction_theta_full 0.995
_diffrn_measured_fraction_theta_max 0.995
_diffrn_measurement_device_type 'Bruker Smart APEX II'
_diffrn_measurement_method 'phi and omega scans'
_diffrn_radiation_monochromator graphite
_diffrn_radiation_source 'fine-focus sealed tube'
_diffrn_radiation_type MoK\a
_diffrn_radiation_wavelength 0.71073
_diffrn_reflns_av_R_equivalents 0.0467
_diffrn_reflns_av_sigmaI/netI 0.0664
_diffrn_reflns_limit_h_max 23
_diffrn_reflns_limit_h_min -20
_diffrn_reflns_limit_k_max 16
_diffrn_reflns_limit_k_min -8
_diffrn_reflns_limit_l_max 33
_diffrn_reflns_limit_l_min -24
_diffrn_reflns_number 29352
_diffrn_reflns_theta_full 25.00
_diffrn_reflns_theta_max 25.00
_diffrn_reflns_theta_min 1.68
_exptl_absorpt_coefficient_mu 6.057
_exptl_absorpt_correction_T_max 0.485
_exptl_absorpt_correction_T_min 0.418
_exptl_absorpt_correction_type multi-scan
_exptl_absorpt_process_details 'SADABS (Sheldrick, 1996)'
_exptl_crystal_colour yellow
_exptl_crystal_density_diffrn 1.667
_exptl_crystal_density_method 'not measured'
_exptl_crystal_description block
_exptl_crystal_F_000 3604
_exptl_crystal_size_max 0.15
_exptl_crystal_size_mid 0.15
_exptl_crystal_size_min 0.12
_refine_diff_density_max 3.081
_refine_diff_density_min -2.387
_refine_diff_density_rms 0.161
_refine_ls_extinction_method none
_refine_ls_goodness_of_fit_ref 1.021
_refine_ls_hydrogen_treatment constr
_refine_ls_matrix_type full
_refine_ls_number_parameters 883
_refine_ls_number_reflns 12932
_refine_ls_number_restraints 307
_refine_ls_restrained_S_all 1.028
_refine_ls_R_factor_all 0.0711
_refine_ls_R_factor_gt 0.0487
_refine_ls_shift/su_max 0.003
_refine_ls_shift/su_mean 0.000
_refine_ls_structure_factor_coef Fsqd
_refine_ls_weighting_details 'calc w=1/[\s^2^(Fo^2^)+(0.0470P)^2^+34.8221P] where P=(Fo^2^+2Fc^2^)/3'
_refine_ls_weighting_scheme calc
_refine_ls_wR_factor_gt 0.1034
_refine_ls_wR_factor_ref 0.1139
_reflns_number_gt 9852
_reflns_number_total 12932
_reflns_threshold_expression >2sigma(I)
_cod_data_source_file am8b21221_si_014.cif
_cod_data_source_block a
_cod_depositor_comments
;
The following automatic conversions were performed:

'_exptl_absorpt_correction_type' value 'Multi-scan' changed to
'multi-scan' according to
/home/data/users/saulius/crontab/automatic-downloads/current/ACS/lib/dictionaries/cif_core.dic
dictionary named 'cif_core.dic' version 2.4.2 from 2011-04-26.

Automatic conversion script
Id: cif_fix_values 4973 2017-02-22 13:04:09Z antanas 
;
_cod_original_sg_symbol_H-M P21/c
_cod_original_formula_sum 'C75.50 H68 Br4 N4 Pt2 Si4'
_cod_database_code 4514537

loop_
_symmetry_equiv_pos_as_xyz
'x, y, z'
'-x, y+1/2, -z+1/2'
'-x, -y, -z'
'x, -y-1/2, z-1/2'

loop_
_atom_site_label
_atom_site_type_symbol
_atom_site_fract_x
_atom_site_fract_y
_atom_site_fract_z
_atom_site_U_iso_or_equiv
_atom_site_adp_type
_atom_site_occupancy
_atom_site_symmetry_multiplicity
_atom_site_calc_flag
_atom_site_refinement_flags
_atom_site_disorder_assembly
_atom_site_disorder_group
Br4' Br -0.0927(6) 1.0296(6) 0.3192(4) 0.141(8) Uani 0.129(3) 1 d PD A 1
Br4A Br -0.28671(6) 0.78784(8) 0.33290(4) 0.0459(4) Uani 0.871(3) 1 d P A 2
Br1 Br 0.29021(8) 0.99045(9) 0.56634(5) 0.0766(4) Uani 1 1 d . . .
Br3 Br 0.34296(8) 0.85013(12) 0.32704(5) 0.0885(5) Uani 1 1 d . . .
C1 C 0.4808(5) 0.5301(6) 0.7676(3) 0.036(2) Uani 1 1 d . . .
H1A H 0.4673 0.5375 0.7331 0.054 Uiso 1 1 calc R . .
H1B H 0.5294 0.5316 0.7752 0.054 Uiso 1 1 calc R . .
H1C H 0.4621 0.5834 0.7842 0.054 Uiso 1 1 calc R . .
C2 C 0.4805(5) 0.3058(6) 0.7531(3) 0.042(2) Uani 1 1 d . . .
H2A H 0.4596 0.2450 0.7609 0.063 Uiso 1 1 calc R . .
H2B H 0.5289 0.3006 0.7618 0.063 Uiso 1 1 calc R . .
H2C H 0.4692 0.3184 0.7188 0.063 Uiso 1 1 calc R . .
C3 C 0.4729(5) 0.3935(7) 0.8542(3) 0.040(2) Uani 1 1 d . . .
H3A H 0.4542 0.4469 0.8708 0.060 Uiso 1 1 calc R . .
H3B H 0.5214 0.3939 0.8625 0.060 Uiso 1 1 calc R . .
H3C H 0.4554 0.3315 0.8638 0.060 Uiso 1 1 calc R . .
C4 C 0.3553(4) 0.4094(6) 0.7735(3) 0.0283(19) Uani 1 1 d . . .
C5 C 0.2941(4) 0.4077(5) 0.7642(3) 0.0247(18) Uani 1 1 d . . .
C6 C 0.1852(4) 0.4848(6) 0.7317(3) 0.0223(17) Uani 1 1 d . . .
H6 H 0.2092 0.5405 0.7244 0.027 Uiso 1 1 calc R . .
C7 C 0.2216(4) 0.4038(6) 0.7535(3) 0.0267(18) Uani 1 1 d . . .
C8 C 0.1848(4) 0.3213(6) 0.7642(3) 0.029(2) Uani 1 1 d . . .
H8 H 0.2073 0.2658 0.7786 0.035 Uiso 1 1 calc R . .
C9 C 0.1147(4) 0.3217(6) 0.7534(3) 0.0281(19) Uani 1 1 d . . .
H9 H 0.0899 0.2666 0.7605 0.034 Uiso 1 1 calc R . .
C10 C 0.0815(4) 0.4055(6) 0.7319(3) 0.0269(19) Uani 1 1 d . . .
C11 C 0.0074(4) 0.4143(6) 0.7198(3) 0.0249(18) Uani 1 1 d . . .
C12 C -0.0388(4) 0.3430(6) 0.7310(3) 0.030(2) Uani 1 1 d . . .
H12 H -0.0233 0.2845 0.7466 0.036 Uiso 1 1 calc R . .
C13 C -0.1076(5) 0.3603(7) 0.7188(3) 0.038(2) Uani 1 1 d . . .
H13 H -0.1387 0.3135 0.7262 0.046 Uiso 1 1 calc R . .
C14 C -0.1305(4) 0.4484(6) 0.6951(3) 0.0256(18) Uani 1 1 d . . .
C15 C -0.0814(4) 0.5160(6) 0.6858(3) 0.0235(18) Uani 1 1 d . . .
H15 H -0.0957 0.5747 0.6698 0.028 Uiso 1 1 calc R . .
C16 C -0.2008(4) 0.4732(6) 0.6816(3) 0.0286(19) Uani 1 1 d . . .
C17 C -0.2594(5) 0.4949(6) 0.6694(3) 0.035(2) Uani 1 1 d . . .
C18 C -0.3479(8) 0.5511(12) 0.5785(3) 0.109(5) Uani 1 1 d DU . .
H18A H -0.3179 0.6047 0.5736 0.163 Uiso 1 1 calc R . .
H18B H -0.3932 0.5672 0.5634 0.163 Uiso 1 1 calc R . .
H18C H -0.3333 0.4917 0.5641 0.163 Uiso 1 1 calc R . .
C19 C -0.3711(8) 0.6350(9) 0.6814(5) 0.103(5) Uani 1 1 d DU . .
H19A H -0.3417 0.6906 0.6792 0.154 Uiso 1 1 calc R . .
H19B H -0.3673 0.6141 0.7147 0.154 Uiso 1 1 calc R . .
H19C H -0.4172 0.6538 0.6696 0.154 Uiso 1 1 calc R . .
C20 C -0.4057(6) 0.4264(9) 0.6500(5) 0.089(4) Uani 1 1 d DU . .
H20A H -0.3945 0.3712 0.6310 0.133 Uiso 1 1 calc R . .
H20B H -0.4515 0.4471 0.6386 0.133 Uiso 1 1 calc R . .
H20C H -0.4016 0.4071 0.6836 0.133 Uiso 1 1 calc R . .
C21 C 0.1329(4) 0.6944(6) 0.6848(3) 0.0239(18) Uani 1 1 d . B .
C22 C 0.1799(4) 0.7495(6) 0.6824(3) 0.0261(19) Uani 1 1 d . . .
C23 C 0.2326(4) 0.8204(6) 0.6779(3) 0.0281(19) Uani 1 1 d . . .
C24 C 0.2356(5) 0.8631(6) 0.6322(3) 0.036(2) Uani 1 1 d . . .
H24 H 0.2037 0.8470 0.6053 0.044 Uiso 1 1 calc R . .
C25 C 0.2876(5) 0.9301(6) 0.6283(3) 0.037(2) Uani 1 1 d . . .
C26 C 0.3352(5) 0.9568(7) 0.6665(4) 0.045(3) Uani 1 1 d . . .
H26 H 0.3691 1.0023 0.6627 0.054 Uiso 1 1 calc R . .
C27 C 0.3318(5) 0.9142(7) 0.7109(4) 0.050(3) Uani 1 1 d . . .
H27 H 0.3643 0.9310 0.7374 0.060 Uiso 1 1 calc R . .
C28 C 0.2812(4) 0.8469(7) 0.7174(3) 0.037(2) Uani 1 1 d . . .
H28 H 0.2797 0.8198 0.7479 0.045 Uiso 1 1 calc R . .
C29 C -0.0037(4) 0.7047(6) 0.6609(3) 0.0282(19) Uani 1 1 d . B .
C30 C -0.0469(4) 0.7643(6) 0.6447(3) 0.034(2) Uani 1 1 d D . .
C31 C -0.0963(4) 0.8427(6) 0.6335(4) 0.055(3) Uani 0.731(4) 1 d PGDU B 1
C32 C -0.0842(4) 0.9393(7) 0.6501(3) 0.059(3) Uani 0.731(4) 1 d PGU B 1
H32A H -0.0414 0.9571 0.6660 0.071 Uiso 0.731(4) 1 calc PR B 1
C33 C -0.1361(5) 1.0092(6) 0.6428(4) 0.067(3) Uani 0.731(4) 1 d PGU B 1
C34 C -0.2000(4) 0.9825(7) 0.6189(4) 0.076(3) Uani 0.731(4) 1 d PGU B 1
H34A H -0.2347 1.0292 0.6141 0.091 Uiso 0.731(4) 1 calc PR B 1
C35 C -0.2122(4) 0.8859(8) 0.6023(4) 0.073(3) Uani 0.731(4) 1 d PGDU B 1
C36 C -0.1603(5) 0.8160(6) 0.6096(4) 0.062(3) Uani 0.731(4) 1 d PGU B 1
H36A H -0.1684 0.7514 0.5985 0.075 Uiso 0.731(4) 1 calc PR B 1
Br2A Br -0.13306(14) 1.12819(17) 0.66184(11) 0.0692(9) Uani 0.460(2) 1 d P B 1
Br2 Br -0.2891(2) 0.8857(3) 0.56866(18) 0.0717(16) Uani 0.2704(13) 1 d PD B 1
C31' C -0.1079(11) 0.821(2) 0.6252(12) 0.058(4) Uani 0.269(4) 1 d PGDU B 2
C32' C -0.0946(10) 0.921(2) 0.6193(10) 0.062(3) Uani 0.269(4) 1 d PGU B 2
H32B H -0.0509 0.9456 0.6286 0.074 Uiso 0.269(4) 1 calc PR B 2
C33' C -0.1466(14) 0.9848(17) 0.5997(11) 0.068(4) Uani 0.269(4) 1 d PGU B 2
C34' C -0.2120(12) 0.948(2) 0.5859(10) 0.069(4) Uani 0.269(4) 1 d PGU B 2
H34B H -0.2468 0.9908 0.5727 0.083 Uiso 0.269(4) 1 calc PR B 2
C35' C -0.2253(10) 0.848(2) 0.5917(11) 0.066(4) Uani 0.269(4) 1 d PGU B 2
H35A H -0.2691 0.8237 0.5825 0.080 Uiso 0.269(4) 1 calc PR B 2
C36' C -0.1733(14) 0.7846(17) 0.6114(14) 0.063(4) Uani 0.269(4) 1 d PGU B 2
H36B H -0.1822 0.7176 0.6153 0.076 Uiso 0.269(4) 1 calc PR B 2
Br2' Br -0.1259(3) 1.1229(3) 0.5903(3) 0.099(3) Uani 0.269(4) 1 d P B 2
C37 C 0.4906(5) 0.3353(9) 0.5294(5) 0.074(4) Uani 1 1 d . . .
H37A H 0.4791 0.3564 0.4962 0.111 Uiso 1 1 calc R . .
H37B H 0.5370 0.3137 0.5353 0.111 Uiso 1 1 calc R . .
H37C H 0.4847 0.3896 0.5507 0.111 Uiso 1 1 calc R . .
C38 C 0.4434(6) 0.1274(9) 0.4992(4) 0.078(4) Uani 1 1 d . . .
H38A H 0.4134 0.0746 0.5051 0.117 Uiso 1 1 calc R . .
H38B H 0.4894 0.1038 0.5046 0.117 Uiso 1 1 calc R . .
H38C H 0.4319 0.1496 0.4661 0.117 Uiso 1 1 calc R . .
C39 C 0.4534(5) 0.1902(7) 0.6054(3) 0.048(3) Uani 1 1 d . . .
H39A H 0.4468 0.2445 0.6265 0.072 Uiso 1 1 calc R . .
H39B H 0.4996 0.1678 0.6125 0.072 Uiso 1 1 calc R . .
H39C H 0.4235 0.1368 0.6105 0.072 Uiso 1 1 calc R . .
C40 C 0.3456(4) 0.2743(6) 0.5293(3) 0.031(2) Uani 1 1 d . . .
C41 C 0.2868(4) 0.2951(6) 0.5200(3) 0.0259(19) Uani 1 1 d . . .
C42 C 0.1832(4) 0.3913(6) 0.4860(3) 0.0224(17) Uani 1 1 d . . .
H42 H 0.2106 0.4438 0.4793 0.027 Uiso 1 1 calc R . .
C43 C 0.2139(4) 0.3071(6) 0.5091(3) 0.0253(18) Uani 1 1 d . . .
C44 C 0.1714(4) 0.2317(6) 0.5207(3) 0.032(2) Uani 1 1 d . . .
H44 H 0.1897 0.1753 0.5370 0.039 Uiso 1 1 calc R . .
C45 C 0.1024(4) 0.2411(6) 0.5079(3) 0.034(2) Uani 1 1 d . . .
H45 H 0.0739 0.1908 0.5154 0.041 Uiso 1 1 calc R . .
C46 C 0.0755(4) 0.3248(6) 0.4840(3) 0.0232(18) Uani 1 1 d . . .
C47 C 0.0023(4) 0.3410(6) 0.4681(3) 0.0285(19) Uani 1 1 d . . .
C48 C -0.0468(4) 0.2736(6) 0.4766(3) 0.031(2) Uani 1 1 d . . .
H48 H -0.0339 0.2143 0.4925 0.037 Uiso 1 1 calc R . .
C49 C -0.1144(4) 0.2933(6) 0.4619(3) 0.035(2) Uani 1 1 d . . .
H49 H -0.1472 0.2485 0.4684 0.043 Uiso 1 1 calc R . .
C50 C -0.1331(4) 0.3808(6) 0.4370(3) 0.030(2) Uani 1 1 d . . .
C51 C -0.0812(4) 0.4470(6) 0.4292(3) 0.0263(19) Uani 1 1 d . . .
H51 H -0.0930 0.5063 0.4129 0.032 Uiso 1 1 calc R . .
C52 C -0.2037(5) 0.4056(7) 0.4210(3) 0.035(2) Uani 1 1 d . . .
C53 C -0.2623(5) 0.4179(6) 0.4092(3) 0.034(2) Uani 1 1 d . . .
C54 C -0.3741(5) 0.5518(7) 0.3600(3) 0.044(2) Uani 1 1 d . . .
H54A H -0.3546 0.6038 0.3812 0.066 Uiso 1 1 calc R . .
H54B H -0.4224 0.5603 0.3530 0.066 Uiso 1 1 calc R . .
H54C H -0.3555 0.5543 0.3302 0.066 Uiso 1 1 calc R . .
C55 C -0.3820(6) 0.3287(9) 0.3469(6) 0.115(7) Uani 1 1 d . . .
H55A H -0.3534 0.3264 0.3222 0.173 Uiso 1 1 calc R . .
H55B H -0.4282 0.3395 0.3320 0.173 Uiso 1 1 calc R . .
H55C H -0.3788 0.2669 0.3643 0.173 Uiso 1 1 calc R . .
C56 C -0.3970(7) 0.4250(12) 0.4442(5) 0.111(6) Uani 1 1 d . . .
H56A H -0.3922 0.3594 0.4578 0.167 Uiso 1 1 calc R . .
H56B H -0.4443 0.4404 0.4352 0.167 Uiso 1 1 calc R . .
H56C H -0.3764 0.4721 0.4680 0.167 Uiso 1 1 calc R . .
C57 C 0.1456(5) 0.6007(6) 0.4353(3) 0.0299(19) Uani 1 1 d . . .
C58 C 0.1959(5) 0.6507(6) 0.4361(3) 0.032(2) Uani 1 1 d . . .
C59 C 0.2528(4) 0.7166(6) 0.4348(3) 0.032(2) Uani 1 1 d . . .
C60 C 0.2709(5) 0.7430(6) 0.3894(3) 0.036(2) Uani 1 1 d . . .
H60 H 0.2478 0.7161 0.3607 0.043 Uiso 1 1 calc R . .
C61 C 0.3238(5) 0.8101(6) 0.3884(4) 0.038(2) Uani 1 1 d . . .
C62 C 0.3593(4) 0.8500(6) 0.4305(4) 0.042(2) Uani 1 1 d . . .
H62 H 0.3942 0.8952 0.4293 0.051 Uiso 1 1 calc R . .
C63 C 0.3417(5) 0.8214(7) 0.4745(4) 0.044(2) Uani 1 1 d . . .
H63 H 0.3657 0.8465 0.5033 0.053 Uiso 1 1 calc R . .
C64 C 0.2899(5) 0.7570(7) 0.4762(4) 0.043(2) Uani 1 1 d . . .
H64 H 0.2790 0.7394 0.5064 0.052 Uiso 1 1 calc R . .
C65 C 0.0092(4) 0.6263(6) 0.4058(3) 0.030(2) Uani 1 1 d . . .
C66 C -0.0293(5) 0.6887(7) 0.3862(3) 0.035(2) Uani 1 1 d . . .
C67 C -0.0784(3) 0.7624(4) 0.3619(2) 0.042(2) Uani 1 1 d G . .
C68 C -0.1474(3) 0.7456(4) 0.3609(2) 0.044(3) Uani 1 1 d G A .
H68 H -0.1619 0.6901 0.3763 0.052 Uiso 1 1 calc R . .
C69 C -0.1947(2) 0.8117(5) 0.3369(2) 0.043(2) Uani 1 1 d G . .
C70 C -0.1731(3) 0.8946(4) 0.3139(2) 0.055(3) Uani 1 1 d GD A .
H70 H -0.2057 0.9403 0.2973 0.066 Uiso 1 1 d R . .
C71 C -0.1041(3) 0.9114(4) 0.3149(2) 0.057(3) Uani 1 1 d GD . .
C72 C -0.0568(2) 0.8453(5) 0.3389(2) 0.047(3) Uani 1 1 d G A .
H72 H -0.0106 0.8565 0.3395 0.056 Uiso 1 1 calc RD . .
N1 N 0.1175(3) 0.4860(4) 0.7210(2) 0.0222(15) Uani 1 1 d . B .
N2 N -0.0155(3) 0.5009(4) 0.6984(2) 0.0217(15) Uani 1 1 d . B .
N3 N 0.1165(3) 0.3996(5) 0.4733(2) 0.0230(15) Uani 1 1 d . . .
N4 N -0.0151(3) 0.4272(5) 0.4445(2) 0.0217(14) Uani 1 1 d . . .
Pt1 Pt 0.058918(15) 0.60257(2) 0.689237(11) 0.02011(9) Uani 1 1 d . . .
Pt2 Pt 0.065352(16) 0.51966(2) 0.437598(11) 0.02296(9) Uani 1 1 d . . .
Si1 Si 0.44885(11) 0.40978(16) 0.78751(8) 0.0258(5) Uani 1 1 d . . .
Si2 Si -0.34643(14) 0.5314(2) 0.64404(11) 0.0510(8) Uani 1 1 d D . .
Si3 Si 0.43470(13) 0.23193(19) 0.54109(9) 0.0344(6) Uani 1 1 d . . .
Si4 Si -0.35441(13) 0.43096(19) 0.38956(11) 0.0400(6) Uani 1 1 d . . .
C80 C -0.1070(6) 1.0353(10) 0.5061(5) 0.072(4) Uani 0.50 1 d PGDU . 1
H80 H -0.1505 1.0500 0.5150 0.087 Uiso 0.50 1 d PR . 1
C81 C -0.1020(7) 1.0213(10) 0.4573(5) 0.069(4) Uani 0.50 1 d PGDU . 1
H81 H -0.1418 1.0264 0.4330 0.083 Uiso 0.50 1 d PR . 1
C82 C -0.0395(9) 0.9998(12) 0.4436(5) 0.075(4) Uani 0.50 1 d PGDU . 1
H82A H -0.0361 0.9900 0.4099 0.090 Uiso 0.50 1 d PR . 1
C83 C 0.0181(7) 0.9923(18) 0.4787(6) 0.074(4) Uani 0.50 1 d PGDU . 1
H83 H 0.0613 0.9775 0.4693 0.088 Uiso 0.50 1 d PR . 1
C84 C 0.0131(6) 1.0064(18) 0.5276(6) 0.069(4) Uani 0.50 1 d PGDU . 1
H84 H 0.0529 1.0013 0.5518 0.083 Uiso 0.50 1 d PR . 1
C85 C -0.0494(8) 1.0279(12) 0.5412(4) 0.080(4) Uani 0.50 1 d PGDU . 1
C86 C -0.0560(13) 1.0322(14) 0.5924(5) 0.129(7) Uani 0.50 1 d PDU C 1
H86A H -0.0121 1.0251 0.6119 0.194 Uiso 0.50 1 calc PR C 1
H86B H -0.0851 0.9794 0.5999 0.194 Uiso 0.50 1 calc PR C 1
H86C H -0.0754 1.0948 0.5994 0.194 Uiso 0.50 1 calc PR C 1

loop_
_atom_site_aniso_label
_atom_site_aniso_U_11
_atom_site_aniso_U_22
_atom_site_aniso_U_33
_atom_site_aniso_U_23
_atom_site_aniso_U_13
_atom_site_aniso_U_12
Br4' 0.197(17) 0.138(12) 0.108(10) 0.094(9) 0.086(11) 0.128(12)
Br4A 0.0328(7) 0.0349(6) 0.0706(9) -0.0002(5) 0.0102(6) 0.0066(5)
Br1 0.1159(12) 0.0586(7) 0.0663(8) 0.0105(6) 0.0487(8) -0.0210(7)
Br3 0.0802(10) 0.1111(11) 0.0749(9) 0.0363(8) 0.0140(7) -0.0482(9)
C1 0.033(5) 0.027(5) 0.048(6) 0.003(4) 0.005(4) -0.002(4)
C2 0.036(6) 0.035(5) 0.054(6) 0.001(4) 0.007(5) 0.015(4)
C3 0.029(5) 0.049(6) 0.039(5) 0.005(4) -0.006(4) -0.006(4)
C4 0.026(5) 0.032(5) 0.027(5) 0.006(4) 0.004(4) 0.004(4)
C5 0.027(5) 0.022(4) 0.025(4) 0.001(3) 0.002(4) 0.005(3)
C6 0.012(4) 0.030(4) 0.024(4) -0.005(3) 0.001(3) 0.000(3)
C7 0.020(4) 0.036(5) 0.023(4) -0.003(4) 0.001(3) 0.002(4)
C8 0.027(5) 0.032(5) 0.027(5) 0.002(4) 0.001(4) 0.008(4)
C9 0.023(5) 0.031(5) 0.030(5) 0.006(4) 0.004(4) -0.003(4)
C10 0.022(5) 0.029(4) 0.030(5) 0.002(4) 0.005(4) 0.000(4)
C11 0.022(5) 0.029(4) 0.025(4) 0.008(3) 0.008(4) 0.000(3)
C12 0.017(5) 0.032(5) 0.039(5) 0.015(4) -0.001(4) -0.002(4)
C13 0.033(6) 0.042(5) 0.042(6) 0.006(4) 0.012(4) -0.006(4)
C14 0.017(4) 0.036(5) 0.023(4) 0.000(4) 0.000(3) 0.000(4)
C15 0.020(4) 0.026(4) 0.024(4) 0.004(3) 0.003(3) 0.005(3)
C16 0.022(5) 0.037(5) 0.028(5) -0.007(4) 0.007(4) -0.006(4)
C17 0.026(5) 0.043(5) 0.038(5) -0.007(4) 0.007(4) -0.004(4)
C18 0.090(8) 0.143(9) 0.091(8) 0.040(7) 0.008(7) 0.011(7)
C19 0.086(8) 0.091(8) 0.128(9) -0.024(7) 0.010(7) 0.020(7)
C20 0.067(7) 0.104(8) 0.091(8) 0.002(7) 0.003(6) -0.015(6)
C21 0.025(5) 0.026(4) 0.020(4) 0.003(3) 0.003(4) 0.011(4)
C22 0.017(5) 0.034(5) 0.027(5) 0.002(4) 0.005(4) 0.003(4)
C23 0.023(5) 0.021(4) 0.041(5) -0.003(4) 0.007(4) 0.002(3)
C24 0.047(6) 0.027(4) 0.038(5) -0.006(4) 0.013(4) -0.006(4)
C25 0.051(6) 0.023(4) 0.043(6) 0.003(4) 0.028(5) -0.001(4)
C26 0.030(6) 0.032(5) 0.076(8) 0.000(5) 0.023(5) -0.005(4)
C27 0.028(6) 0.057(7) 0.062(7) -0.014(5) -0.006(5) -0.006(5)
C28 0.029(5) 0.044(5) 0.040(5) -0.001(4) 0.006(4) -0.005(4)
C29 0.025(5) 0.036(5) 0.026(5) 0.001(4) 0.010(4) -0.004(4)
C30 0.036(6) 0.043(5) 0.024(5) 0.010(4) 0.011(4) 0.014(4)
C31 0.056(5) 0.072(6) 0.042(6) 0.024(5) 0.021(5) 0.041(5)
C32 0.066(6) 0.071(6) 0.047(6) 0.024(6) 0.023(5) 0.039(5)
C33 0.071(6) 0.080(6) 0.054(6) 0.020(5) 0.023(5) 0.044(5)
C34 0.073(6) 0.091(6) 0.064(6) 0.018(6) 0.015(5) 0.051(6)
C35 0.066(6) 0.095(7) 0.058(6) 0.013(6) 0.011(5) 0.048(6)
C36 0.059(6) 0.084(6) 0.046(5) 0.014(5) 0.015(5) 0.044(5)
Br2A 0.0636(18) 0.0424(14) 0.099(2) 0.0034(13) 0.0048(15) 0.0220(12)
Br2 0.035(2) 0.067(3) 0.098(3) -0.042(2) -0.037(2) 0.026(2)
C31' 0.056(6) 0.078(7) 0.044(6) 0.018(6) 0.018(6) 0.041(6)
C32' 0.063(6) 0.076(6) 0.050(6) 0.022(6) 0.020(6) 0.042(6)
C33' 0.067(7) 0.082(7) 0.058(7) 0.020(7) 0.019(6) 0.045(6)
C34' 0.066(6) 0.087(7) 0.057(7) 0.014(7) 0.015(6) 0.047(7)
C35' 0.062(6) 0.086(7) 0.052(7) 0.010(7) 0.013(6) 0.043(6)
C36' 0.058(7) 0.085(7) 0.048(6) 0.013(7) 0.012(6) 0.041(6)
Br2' 0.063(4) 0.037(3) 0.192(7) 0.024(3) 0.002(4) 0.029(2)
C37 0.023(6) 0.079(8) 0.123(11) 0.049(8) 0.019(6) 0.013(5)
C38 0.069(9) 0.094(10) 0.073(9) -0.032(7) 0.018(7) 0.031(7)
C39 0.034(6) 0.058(6) 0.053(6) 0.008(5) 0.010(5) 0.005(5)
C40 0.025(5) 0.035(5) 0.033(5) 0.006(4) 0.005(4) 0.000(4)
C41 0.033(5) 0.029(5) 0.015(4) 0.003(3) 0.002(4) -0.001(4)
C42 0.016(4) 0.033(4) 0.018(4) -0.001(3) 0.003(3) -0.002(3)
C43 0.022(5) 0.033(5) 0.019(4) -0.005(3) -0.004(3) 0.000(4)
C44 0.024(5) 0.036(5) 0.037(5) 0.013(4) 0.005(4) -0.002(4)
C45 0.025(5) 0.042(5) 0.035(5) 0.004(4) 0.006(4) -0.011(4)
C46 0.022(5) 0.036(5) 0.011(4) 0.002(3) 0.001(3) -0.002(4)
C47 0.021(5) 0.040(5) 0.023(4) -0.011(4) -0.001(4) -0.003(4)
C48 0.025(5) 0.030(4) 0.038(5) -0.007(4) 0.001(4) -0.004(4)
C49 0.023(5) 0.039(5) 0.045(6) -0.018(4) 0.005(4) -0.007(4)
C50 0.020(5) 0.036(5) 0.032(5) -0.018(4) -0.002(4) 0.000(4)
C51 0.016(4) 0.044(5) 0.018(4) -0.006(4) 0.001(3) -0.001(4)
C52 0.030(6) 0.046(5) 0.028(5) -0.010(4) 0.006(4) -0.005(4)
C53 0.022(5) 0.043(5) 0.039(5) -0.005(4) 0.006(4) -0.001(4)
C54 0.053(7) 0.039(5) 0.041(6) -0.004(4) 0.010(5) -0.001(5)
C55 0.044(8) 0.048(7) 0.227(18) -0.049(9) -0.060(10) 0.007(6)
C56 0.063(9) 0.163(14) 0.123(12) 0.099(11) 0.063(9) 0.060(9)
C57 0.034(5) 0.027(4) 0.029(5) -0.001(4) 0.005(4) 0.002(4)
C58 0.028(5) 0.028(5) 0.040(5) 0.000(4) 0.005(4) -0.001(4)
C59 0.033(5) 0.017(4) 0.047(6) -0.001(4) 0.012(4) 0.005(4)
C60 0.037(6) 0.025(5) 0.048(6) 0.005(4) 0.012(5) -0.003(4)
C61 0.029(5) 0.029(5) 0.061(6) 0.023(4) 0.018(5) 0.003(4)
C62 0.017(5) 0.028(5) 0.081(8) 0.005(5) 0.002(5) 0.001(4)
C63 0.026(6) 0.052(6) 0.051(6) -0.001(5) -0.003(5) -0.004(5)
C64 0.029(6) 0.058(6) 0.045(6) 0.002(5) 0.018(5) -0.005(5)
C65 0.023(5) 0.034(5) 0.035(5) -0.008(4) 0.008(4) -0.005(4)
C66 0.030(5) 0.042(5) 0.031(5) -0.001(4) -0.001(4) 0.012(4)
C67 0.035(6) 0.064(7) 0.023(5) -0.009(4) -0.004(4) 0.014(5)
C68 0.052(7) 0.044(6) 0.032(5) -0.004(4) -0.002(5) 0.012(5)
C69 0.042(6) 0.055(6) 0.030(5) -0.004(4) 0.002(4) 0.012(5)
C70 0.062(8) 0.043(6) 0.057(7) 0.005(5) 0.002(6) 0.026(6)
C71 0.048(7) 0.068(8) 0.053(7) 0.006(6) 0.002(6) 0.010(6)
C72 0.041(6) 0.044(6) 0.053(6) 0.008(5) -0.002(5) 0.002(5)
N1 0.027(4) 0.019(3) 0.021(4) 0.003(3) 0.004(3) -0.002(3)
N2 0.019(4) 0.027(4) 0.018(3) -0.003(3) 0.000(3) 0.003(3)
N3 0.027(4) 0.028(4) 0.015(3) -0.002(3) 0.007(3) -0.002(3)
N4 0.019(4) 0.033(4) 0.014(3) -0.007(3) 0.005(3) -0.002(3)
Pt1 0.01695(17) 0.02234(15) 0.02134(17) 0.00104(12) 0.00390(12) 0.00155(12)
Pt2 0.01893(18) 0.03145(18) 0.01874(17) -0.00159(13) 0.00363(13) -0.00014(13)
Si1 0.0169(12) 0.0263(12) 0.0337(13) 0.0016(10) 0.0024(10) 0.0034(9)
Si2 0.0205(15) 0.072(2) 0.0585(19) -0.0080(15) -0.0002(13) 0.0106(14)
Si3 0.0222(14) 0.0420(14) 0.0405(15) 0.0085(12) 0.0098(11) 0.0078(11)
Si4 0.0211(14) 0.0358(14) 0.0630(18) 0.0093(13) 0.0060(13) 0.0049(11)
C80 0.075(6) 0.054(6) 0.089(6) 0.014(6) 0.016(5) -0.020(6)
C81 0.079(6) 0.042(6) 0.080(6) 0.011(6) -0.002(6) -0.026(6)
C82 0.094(7) 0.053(6) 0.075(6) 0.002(6) 0.007(5) -0.018(6)
C83 0.084(7) 0.056(6) 0.080(6) 0.008(6) 0.012(6) -0.009(6)
C84 0.077(7) 0.052(6) 0.074(6) 0.012(6) -0.001(6) -0.015(6)
C85 0.087(7) 0.072(7) 0.082(6) 0.012(6) 0.013(5) -0.011(6)
C86 0.135(11) 0.144(11) 0.109(7) 0.000(9) 0.022(7) 0.002(9)

loop_
_atom_type_symbol
_atom_type_description
_atom_type_scat_dispersion_real
_atom_type_scat_dispersion_imag
_atom_type_scat_source
C C 0.0033 0.0016 'International Tables Vol C Tables 4.2.6.8 and 6.1.1.4'
H H 0.0000 0.0000 'International Tables Vol C Tables 4.2.6.8 and 6.1.1.4'
N N 0.0061 0.0033 'International Tables Vol C Tables 4.2.6.8 and 6.1.1.4'
Si Si 0.0817 0.0704 'International Tables Vol C Tables 4.2.6.8 and 6.1.1.4'
Br Br -0.2901 2.4595 'International Tables Vol C Tables 4.2.6.8 and 6.1.1.4'
Pt Pt -1.7033 8.3905 'International Tables Vol C Tables 4.2.6.8 and 6.1.1.4'

loop_
_geom_angle_atom_site_label_1
_geom_angle_atom_site_label_2
_geom_angle_atom_site_label_3
_geom_angle
_geom_angle_site_symmetry_1
_geom_angle_site_symmetry_3
C5 C4 Si1 179.0(8) . .
C4 C5 C7 179.0(9) . .
N1 C6 C7 123.1(7) . .
C8 C7 C6 117.6(8) . .
C8 C7 C5 122.3(7) . .
C6 C7 C5 120.1(7) . .
C9 C8 C7 120.0(8) . .
C8 C9 C10 119.4(8) . .
N1 C10 C9 120.7(7) . .
N1 C10 C11 115.5(7) . .
C9 C10 C11 123.8(7) . .
N2 C11 C12 120.0(7) . .
N2 C11 C10 115.3(7) . .
C12 C11 C10 124.6(7) . .
C13 C12 C11 119.6(8) . .
C12 C13 C14 119.8(8) . .
C15 C14 C13 117.2(7) . .
C15 C14 C16 119.0(7) . .
C13 C14 C16 123.7(8) . .
N2 C15 C14 123.3(7) . .
C17 C16 C14 178.6(10) . .
C16 C17 Si2 173.7(8) . .
C22 C21 Pt1 178.4(7) . .
C21 C22 C23 175.9(9) . .
C28 C23 C24 119.1(8) . .
C28 C23 C22 121.9(8) . .
C24 C23 C22 119.0(8) . .
C25 C24 C23 118.3(9) . .
C26 C25 C24 123.3(9) . .
C26 C25 Br1 118.5(7) . .
C24 C25 Br1 118.2(7) . .
C25 C26 C27 117.8(9) . .
C26 C27 C28 121.9(9) . .
C27 C28 C23 119.7(9) . .
C30 C29 Pt1 174.6(8) . .
C29 C30 C31 170.5(9) . .
C29 C30 C31' 169.4(16) . .
C31 C30 C31' 16.5(15) . .
C32 C31 C36 120.0 . .
C32 C31 C30 122.4(8) . .
C36 C31 C30 117.3(8) . .
C33 C32 C31 120.0 . .
C32 C33 C34 120.0 . .
C32 C33 Br2A 127.6(6) . .
C34 C33 Br2A 112.4(6) . .
C33 C34 C35 120.0 . .
C36 C35 C34 120.0 . .
C36 C35 Br2 132.7(7) . .
C34 C35 Br2 106.6(7) . .
C35 C36 C31 120.0 . .
C32' C31' C36' 120.0 . .
C32' C31' C30 113(2) . .
C36' C31' C30 127(2) . .
C33' C32' C31' 120.0 . .
C32' C33' C34' 120.0 . .
C32' C33' Br2' 119.0(16) . .
C34' C33' Br2' 121.0(16) . .
C33' C34' C35' 120.0 . .
C36' C35' C34' 120.0 . .
C35' C36' C31' 120.0 . .
C41 C40 Si3 175.2(8) . .
C40 C41 C43 172.8(9) . .
N3 C42 C43 122.7(7) . .
C44 C43 C42 117.4(8) . .
C44 C43 C41 119.9(7) . .
C42 C43 C41 122.8(7) . .
C45 C44 C43 119.7(8) . .
C44 C45 C46 120.0(8) . .
N3 C46 C45 120.7(7) . .
N3 C46 C47 115.2(7) . .
C45 C46 C47 124.1(8) . .
N4 C47 C48 120.8(8) . .
N4 C47 C46 116.2(7) . .
C48 C47 C46 123.1(8) . .
C49 C48 C47 120.7(8) . .
C48 C49 C50 119.3(8) . .
C49 C50 C51 117.9(8) . .
C49 C50 C52 121.5(8) . .
C51 C50 C52 120.6(8) . .
N4 C51 C50 122.1(8) . .
C53 C52 C50 174.4(10) . .
C52 C53 Si4 177.2(9) . .
C58 C57 Pt2 177.2(8) . .
C57 C58 C59 175.4(9) . .
C64 C59 C60 117.9(8) . .
C64 C59 C58 122.9(8) . .
C60 C59 C58 119.2(8) . .
C61 C60 C59 118.8(9) . .
C62 C61 C60 121.7(9) . .
C62 C61 Br3 120.5(7) . .
C60 C61 Br3 117.7(8) . .
C63 C62 C61 118.5(8) . .
C64 C63 C62 120.8(9) . .
C63 C64 C59 122.3(9) . .
C66 C65 Pt2 175.8(8) . .
C65 C66 C67 177.9(9) . .
C68 C67 C72 120.0 . .
C68 C67 C66 118.7(5) . .
C72 C67 C66 121.2(5) . .
C67 C68 C69 120.0 . .
C68 C69 C70 120.0 . .
C68 C69 Br4A 120.7(3) . .
C70 C69 Br4A 119.3(3) . .
C71 C70 C69 120.0 . .
C70 C71 C72 120.0 . .
C70 C71 Br4' 106.9(5) . .
C72 C71 Br4' 121.4(5) . .
C71 C72 C67 120.0 . .
C6 N1 C10 119.2(7) . .
C6 N1 Pt1 126.0(5) . .
C10 N1 Pt1 114.8(5) . .
C15 N2 C11 120.1(7) . .
C15 N2 Pt1 124.7(5) . .
C11 N2 Pt1 115.2(5) . .
C42 N3 C46 119.5(7) . .
C42 N3 Pt2 126.1(5) . .
C46 N3 Pt2 114.5(5) . .
C51 N4 C47 119.2(7) . .
C51 N4 Pt2 126.0(6) . .
C47 N4 Pt2 114.8(5) . .
C29 Pt1 C21 88.2(3) . .
C29 Pt1 N2 95.3(3) . .
C21 Pt1 N2 175.9(3) . .
C29 Pt1 N1 174.4(3) . .
C21 Pt1 N1 97.3(3) . .
N2 Pt1 N1 79.2(2) . .
C57 Pt2 C65 89.3(3) . .
C57 Pt2 N4 175.3(3) . .
C65 Pt2 N4 95.0(3) . .
C57 Pt2 N3 96.2(3) . .
C65 Pt2 N3 174.3(3) . .
N4 Pt2 N3 79.4(3) . .
C4 Si1 C3 107.7(4) . .
C4 Si1 C1 108.7(4) . .
C3 Si1 C1 110.8(4) . .
C4 Si1 C2 107.6(4) . .
C3 Si1 C2 111.8(4) . .
C1 Si1 C2 110.1(4) . .
C17 Si2 C18 106.6(6) . .
C17 Si2 C19 107.8(6) . .
C18 Si2 C19 118.9(7) . .
C17 Si2 C20 109.7(5) . .
C18 Si2 C20 106.6(7) . .
C19 Si2 C20 107.0(7) . .
C37 Si3 C40 109.0(4) . .
C37 Si3 C38 110.2(6) . .
C40 Si3 C38 107.8(5) . .
C37 Si3 C39 111.2(5) . .
C40 Si3 C39 107.9(4) . .
C38 Si3 C39 110.6(5) . .
C54 Si4 C53 110.5(4) . .
C54 Si4 C55 110.6(6) . .
C53 Si4 C55 107.6(5) . .
C54 Si4 C56 108.2(5) . .
C53 Si4 C56 108.4(5) . .
C55 Si4 C56 111.5(8) . .
C81 C80 C85 120.0 . .
C81 C80 C83 89.0(9) . 3_576
C85 C80 C83 31.1(9) . 3_576
C80 C81 C82 120.0 . .
C80 C81 C84 91.0(9) . 3_576
C82 C81 C84 29.1(9) . 3_576
C84 C82 C81 101.6(16) 3_576 .
C84 C82 C83 19.0(17) 3_576 .
C81 C82 C83 120.0 . .
C84 C82 C85 49.3(17) 3_576 3_576
C81 C82 C85 150.9(13) . 3_576
C83 C82 C85 31.1(13) . 3_576
C84 C83 C85 125(5) 3_576 3_576
C84 C83 C82 28(3) 3_576 .
C85 C83 C82 99(3) 3_576 .
C84 C83 C84 93(2) 3_576 .
C85 C83 C84 141(3) 3_576 .
C82 C83 C84 120.0 . .
C84 C83 C83 68(2) 3_576 3_576
C85 C83 C83 163(4) 3_576 3_576
C82 C83 C83 95.7(8) . 3_576
C84 C83 C83 24.5(9) . 3_576
C84 C83 C80 169(5) 3_576 3_576
C85 C83 C80 50(2) 3_576 3_576
C82 C83 C80 148.9(9) . 3_576
C84 C83 C80 91.0(9) . 3_576
C83 C83 C80 115.1(14) 3_576 3_576
C83 C84 C82 133(5) 3_576 3_576
C83 C84 C85 34(3) 3_576 .
C82 C84 C85 102(3) 3_576 .
C83 C84 C83 87(3) 3_576 .
C82 C84 C83 138(3) 3_576 .
C85 C84 C83 120.0 . .
C83 C84 C84 64(2) 3_576 3_576
C82 C84 C84 160(4) 3_576 3_576
C85 C84 C84 96.7(9) . 3_576
C83 C84 C84 23.5(10) . 3_576
C83 C84 C81 169(6) 3_576 3_576
C82 C84 C81 49.3(13) 3_576 3_576
C85 C84 C81 150.9(18) . 3_576
C83 C84 C81 89.0(18) . 3_576
C84 C84 C81 112.2(19) 3_576 3_576
C83 C85 C84 21.4(14) 3_576 .
C83 C85 C80 99.1(13) 3_576 .
C84 C85 C80 120.0 . .
C83 C85 C86 139.7(16) 3_576 .
C84 C85 C86 120.0(6) . .
C80 C85 C86 119.7(6) . .
C83 C85 C82 49.8(14) 3_576 3_576
C84 C85 C82 29.1(13) . 3_576
C80 C85 C82 148.9(13) . 3_576
C86 C85 C82 90.9(13) . 3_576

loop_
_geom_bond_atom_site_label_1
_geom_bond_atom_site_label_2
_geom_bond_distance
_geom_bond_site_symmetry_2
Br4' C71 1.612(7) .
Br4A C69 1.848(5) .
Br1 C25 1.913(9) .
Br3 C61 1.886(9) .
C1 Si1 1.858(8) .
C2 Si1 1.862(9) .
C3 Si1 1.855(9) .
C4 C5 1.207(11) .
C4 Si1 1.846(9) .
C5 C7 1.430(11) .
C6 N1 1.337(10) .
C6 C7 1.395(11) .
C7 C8 1.390(11) .
C8 C9 1.382(11) .
C9 C10 1.396(11) .
C10 N1 1.361(10) .
C10 C11 1.469(11) .
C11 N2 1.357(9) .
C11 C12 1.400(11) .
C12 C13 1.381(12) .
C13 C14 1.398(12) .
C14 C15 1.391(11) .
C14 C16 1.433(11) .
C15 N2 1.323(10) .
C16 C17 1.200(12) .
C17 Si2 1.836(10) .
C18 Si2 1.839(8) .
C19 Si2 1.852(8) .
C20 Si2 1.868(8) .
C21 C22 1.206(11) .
C21 Pt1 1.946(8) .
C22 C23 1.440(11) .
C23 C28 1.392(12) .
C23 C24 1.404(12) .
C24 C25 1.392(12) .
C25 C26 1.358(13) .
C26 C27 1.374(13) .
C27 C28 1.390(13) .
C29 C30 1.211(10) .
C29 Pt1 1.942(9) .
C30 C31 1.445(7) .
C30 C31' 1.468(10) .
C31 C32 1.3900 .
C31 C36 1.3900 .
C32 C33 1.3900 .
C33 C34 1.3900 .
C33 Br2A 1.688(8) .
C34 C35 1.3900 .
C35 C36 1.3900 .
C35 Br2 1.667(7) .
C31' C32' 1.3900 .
C31' C36' 1.3900 .
C32' C33' 1.3900 .
C33' C34' 1.3900 .
C33' Br2' 1.93(2) .
C34' C35' 1.3900 .
C35' C36' 1.3900 .
C37 Si3 1.844(11) .
C38 Si3 1.855(10) .
C39 Si3 1.857(10) .
C40 C41 1.194(11) .
C40 Si3 1.846(9) .
C41 C43 1.447(11) .
C42 N3 1.327(10) .
C42 C43 1.397(11) .
C43 C44 1.394(11) .
C44 C45 1.370(12) .
C45 C46 1.376(11) .
C46 N3 1.360(10) .
C46 C47 1.473(11) .
C47 N4 1.352(10) .
C47 C48 1.384(11) .
C48 C49 1.371(12) .
C49 C50 1.389(12) .
C50 C51 1.409(11) .
C50 C52 1.447(12) .
C51 N4 1.347(10) .
C52 C53 1.176(12) .
C53 Si4 1.840(9) .
C54 Si4 1.840(9) .
C55 Si4 1.847(12) .
C56 Si4 1.856(12) .
C57 C58 1.206(12) .
C57 Pt2 1.946(9) .
C58 C59 1.446(12) .
C59 C64 1.380(12) .
C59 C60 1.413(12) .
C60 C61 1.394(12) .
C61 C62 1.379(13) .
C62 C63 1.378(13) .
C63 C64 1.357(13) .
C65 C66 1.209(11) .
C65 Pt2 1.948(9) .
C66 C67 1.482(9) .
C67 C68 1.3900 .
C67 C72 1.3900 .
C68 C69 1.3900 .
C69 C70 1.3900 .
C70 C71 1.3900 .
C71 C72 1.3900 .
N1 Pt1 2.070(6) .
N2 Pt1 2.065(6) .
N3 Pt2 2.080(6) .
N4 Pt2 2.065(6) .
C80 C81 1.3900 .
C80 C85 1.3900 .
C80 C83 1.80(2) 3_576
C81 C82 1.3900 .
C81 C84 1.80(3) 3_576
C82 C84 0.89(3) 3_576
C82 C83 1.3900 .
C82 C85 1.80(3) 3_576
C83 C84 0.62(3) 3_576
C83 C85 0.94(3) 3_576
C83 C84 1.3900 .
C83 C83 1.49(3) 3_576
C83 C80 1.80(2) 3_576
C84 C83 0.62(2) 3_576
C84 C82 0.89(3) 3_576
C84 C85 1.3900 .
C84 C84 1.55(3) 3_576
C84 C81 1.80(2) 3_576
C85 C83 0.94(3) 3_576
C85 C86 1.452(8) .
C85 C82 1.80(3) 3_576
